data_4326404
loop_
_publ_author_name
'Guang-Ning Liu'
'Guo-Cong Guo'
'Ming-Jian Zhang'
'Jin-Shuang Guo'
'Hui-Yi Zeng'
'Jin-Shun Huang'

_publ_contact_author_address
; 
State Key Laboratory of Structural Chemistry 
Fujian Institute of Research on the Structure of Matter, 
Chinese Academy of Sciences 
Fuzhou, Fujian 350002 
P. R. China
;
_publ_contact_author_email gcguo@fjirsm.ac.cn
_publ_contact_author_name 'Prof. Guo-Cong Guo'
_publ_section_title
;
 Different Effects of a Cotemplate and
 [(Transition-Metal)(1,10-Phenanthroline)m]2+ (m= 1-3) Complex Cations on
 the Self-assembly of a Series of Hybrid Selenidostannates Showing
 Combined Optical Properties of Organic and Inorganic Components
;
_journal_name_full 'Inorganic Chemistry'
_journal_page_first 9660
_journal_page_last 9669
_journal_paper_doi 10.1021/ic201413h
_journal_volume 50
_journal_year 2011
_chemical_formula_moiety '[Mn(phen)2(\m4-Sn2Se6)]n'
_chemical_formula_sum 'C24 H16 Mn2 N4 Se6 Sn2'
_chemical_formula_weight 1181.43
_chemical_name_common '[Mn(phen)2(\m4-Sn2Se6)]n'
_chemical_name_systematic '[Mn(phen)2(\m4-Sn2Se6)]n'
_space_group_IT_number 2
_symmetry_cell_setting triclinic
_symmetry_space_group_name_Hall '-P 1'
_symmetry_space_group_name_H-M 'P -1'
_atom_sites_solution_hydrogens geom
_atom_sites_solution_primary direct
_atom_sites_solution_secondary difmap
_audit_creation_method SHELXL-97
_cell_angle_alpha 118.243(14)
_cell_angle_beta 112.53(3)
_cell_angle_gamma 95.75(2)
_cell_formula_units_Z 1
_cell_length_a 9.721(4)
_cell_length_b 10.257(4)
_cell_length_c 10.346(5)
_cell_measurement_reflns_used 1617
_cell_measurement_temperature 293(2)
_cell_measurement_theta_max 27.4140
_cell_measurement_theta_min 2.4024
_cell_volume 787.6(7)
_computing_cell_refinement 'CrystalClear (Rigaku Corp., 2002)'
_computing_data_collection 'CrystalClear (Rigaku Corp., 2002)'
_computing_data_reduction 'CrystalClear (Rigaku Corp., 2002)'
_computing_publication_material 'Siemens SHELXTL^TM^ 5'
_computing_structure_refinement 'Siemens SHELXTL^TM^ 5'
_computing_structure_solution 'Siemens SHELXTL^TM^ 5'
_diffrn_ambient_temperature 293(2)
_diffrn_detector_area_resol_mean 13.6612
_diffrn_measured_fraction_theta_full 0.999
_diffrn_measured_fraction_theta_max 0.999
_diffrn_measurement_device_type 'Rigaku SCXmini CCD'
_diffrn_measurement_method CCD_Profile_fitting
_diffrn_radiation_monochromator graphite
_diffrn_radiation_source 'fine-focus sealed tube'
_diffrn_radiation_type MoK\a
_diffrn_radiation_wavelength 0.71073
_diffrn_reflns_av_R_equivalents 0.0443
_diffrn_reflns_av_sigmaI/netI 0.0488
_diffrn_reflns_limit_h_max 10
_diffrn_reflns_limit_h_min -11
_diffrn_reflns_limit_k_max 11
_diffrn_reflns_limit_k_min -12
_diffrn_reflns_limit_l_max 12
_diffrn_reflns_limit_l_min -12
_diffrn_reflns_number 6609
_diffrn_reflns_theta_full 25.50
_diffrn_reflns_theta_max 25.50
_diffrn_reflns_theta_min 2.34
_exptl_absorpt_coefficient_mu 9.305
_exptl_absorpt_correction_T_max 1.0000
_exptl_absorpt_correction_T_min 0.2396
_exptl_absorpt_correction_type multi-scan
_exptl_absorpt_process_details 'Sphere (Rigaku CrystalClear)'
_exptl_crystal_colour orange
_exptl_crystal_density_diffrn 2.491
_exptl_crystal_description chip
_exptl_crystal_F_000 542
_exptl_crystal_size_max 0.25
_exptl_crystal_size_mid 0.20
_exptl_crystal_size_min 0.10
_refine_diff_density_max 1.048
_refine_diff_density_min -1.012
_refine_diff_density_rms 0.142
_refine_ls_extinction_coef 0.0027(2)
_refine_ls_extinction_expression Fc^*^=kFc[1+0.001xFc^2^\l^3^/sin(2\q)]^-1/4^
_refine_ls_extinction_method SHELXL
_refine_ls_goodness_of_fit_ref 1.000
_refine_ls_hydrogen_treatment constr
_refine_ls_matrix_type full
_refine_ls_number_parameters 173
_refine_ls_number_reflns 2934
_refine_ls_number_restraints 0
_refine_ls_restrained_S_all 1.000
_refine_ls_R_factor_all 0.0393
_refine_ls_R_factor_gt 0.0336
_refine_ls_shift/su_max 0.001
_refine_ls_shift/su_mean 0.000
_refine_ls_structure_factor_coef Fsqd
_refine_ls_weighting_details 'calc w=1/[\s^2^(Fo^2^)+(0.0425P)^2^+0.0000P] where P=(Fo^2^+2Fc^2^)/3'
_refine_ls_weighting_scheme calc
_refine_ls_wR_factor_gt 0.0796
_refine_ls_wR_factor_ref 0.0833
_reflns_number_gt 2544
_reflns_number_total 2934
_reflns_threshold_expression >2sigma(I)
_cod_data_source_file ic201413h_si_002_4.cif
_cod_data_source_block compound_3
_cod_original_cell_volume 787.6(6)
_cod_database_code 4326404

loop_
_symmetry_equiv_pos_as_xyz
'x, y, z'
'-x, -y, -z'

loop_
_atom_site_label
_atom_site_type_symbol
_atom_site_fract_x
_atom_site_fract_y
_atom_site_fract_z
_atom_site_U_iso_or_equiv
_atom_site_adp_type
_atom_site_occupancy
_atom_site_symmetry_multiplicity
_atom_site_calc_flag
_atom_site_refinement_flags
Sn1 Sn 0.18188(2) 0.47847(2) 0.54095(2) 0.03020(6) Uani 1 1 d .
Se1 Se 0.08954(4) 0.71048(4) 0.57226(5) 0.04746(11) Uani 1 1 d .
Se2 Se 0.27111(3) 0.36551(4) 0.32555(3) 0.03118(9) Uani 1 1 d .
Se3 Se 0.40236(4) 0.51597(4) 0.79131(4) 0.03962(10) Uani 1 1 d .
Mn1 Mn 0.51821(5) 0.38884(5) 0.58936(5) 0.02795(12) Uani 1 1 d .
N1 N 0.6864(3) 0.3295(3) 0.7544(3) 0.0302(7) Uani 1 1 d .
N2 N 0.5339(3) 0.1610(3) 0.4139(3) 0.0314(7) Uani 1 1 d .
C1 C 0.7607(4) 0.4125(4) 0.9218(4) 0.0407(9) Uani 1 1 d .
H1A H 0.7347 0.4993 0.9784 0.049 Uiso 1 1 calc R
C2 C 0.8756(4) 0.3760(4) 1.0171(4) 0.0501(11) Uani 1 1 d .
H2A H 0.9246 0.4372 1.1341 0.060 Uiso 1 1 calc R
C3 C 0.9146(4) 0.2487(4) 0.9351(4) 0.0512(11) Uani 1 1 d .
H3A H 0.9909 0.2224 0.9962 0.061 Uiso 1 1 calc R
C4 C 0.8390(4) 0.1571(4) 0.7577(4) 0.0410(9) Uani 1 1 d .
C5 C 0.8745(4) 0.0233(4) 0.6632(5) 0.0560(12) Uani 1 1 d .
H5A H 0.9517 -0.0059 0.7193 0.067 Uiso 1 1 calc R
C6 C 0.7970(4) -0.0610(4) 0.4937(4) 0.0487(10) Uani 1 1 d .
H6A H 0.8222 -0.1476 0.4350 0.058 Uiso 1 1 calc R
C7 C 0.6782(4) -0.0218(4) 0.4014(4) 0.0366(9) Uani 1 1 d .
C8 C 0.5923(4) -0.1069(4) 0.2255(4) 0.0425(10) Uani 1 1 d .
H8A H 0.6101 -0.1971 0.1614 0.051 Uiso 1 1 calc R
C9 C 0.4844(4) -0.0592(4) 0.1484(4) 0.0485(11) Uani 1 1 d .
H9A H 0.4281 -0.1156 0.0314 0.058 Uiso 1 1 calc R
C10 C 0.4572(4) 0.0767(4) 0.2459(4) 0.0414(10) Uani 1 1 d .
H10A H 0.3829 0.1091 0.1912 0.050 Uiso 1 1 calc R
C11 C 0.6415(3) 0.1120(3) 0.4920(3) 0.0277(7) Uani 1 1 d .
C12 C 0.7256(3) 0.2020(3) 0.6730(3) 0.0305(8) Uani 1 1 d .

loop_
_atom_site_aniso_label
_atom_site_aniso_U_11
_atom_site_aniso_U_22
_atom_site_aniso_U_33
_atom_site_aniso_U_23
_atom_site_aniso_U_13
_atom_site_aniso_U_12
Sn1 0.02514(9) 0.03452(10) 0.04391(9) 0.02628(7) 0.02084(7) 0.01695(8)
Se1 0.03433(15) 0.03496(15) 0.09008(19) 0.04001(14) 0.03689(13) 0.01884(13)
Se2 0.02640(13) 0.03777(14) 0.03114(12) 0.02112(10) 0.01253(10) 0.01362(12)
Se3 0.03894(15) 0.05513(18) 0.03349(12) 0.02477(12) 0.02267(11) 0.02668(14)
Mn1 0.02849(19) 0.0345(2) 0.03044(17) 0.02117(15) 0.01695(15) 0.01811(17)
N1 0.0266(11) 0.0391(12) 0.0330(9) 0.0232(8) 0.0167(8) 0.0139(10)
N2 0.0318(11) 0.0345(12) 0.0306(10) 0.0187(9) 0.0155(9) 0.0172(10)
C1 0.0406(16) 0.0490(17) 0.0368(13) 0.0269(12) 0.0182(11) 0.0180(14)
C2 0.0405(18) 0.065(2) 0.0361(14) 0.0312(13) 0.0085(13) 0.0127(17)
C3 0.0383(18) 0.0645(18) 0.0590(16) 0.0463(14) 0.0148(14) 0.0204(16)
C4 0.0362(15) 0.0489(16) 0.0522(14) 0.0365(12) 0.0216(12) 0.0217(13)
C5 0.0516(19) 0.0576(18) 0.0773(19) 0.0479(15) 0.0302(15) 0.0353(15)
C6 0.0533(17) 0.0434(15) 0.0734(17) 0.0412(13) 0.0365(14) 0.0342(13)
C7 0.0407(14) 0.0331(14) 0.0499(13) 0.0261(11) 0.0295(11) 0.0161(12)
C8 0.0517(17) 0.0316(16) 0.0465(15) 0.0178(12) 0.0301(13) 0.0192(14)
C9 0.065(2) 0.0344(17) 0.0381(14) 0.0135(13) 0.0273(14) 0.0146(16)
C10 0.0465(17) 0.0437(16) 0.0341(13) 0.0226(12) 0.0171(12) 0.0218(14)
C11 0.0296(12) 0.0295(12) 0.0382(11) 0.0247(9) 0.0209(10) 0.0123(11)
C12 0.0287(13) 0.0383(14) 0.0386(12) 0.0273(10) 0.0198(10) 0.0158(12)

loop_
_atom_type_symbol
_atom_type_description
_atom_type_scat_dispersion_real
_atom_type_scat_dispersion_imag
_atom_type_scat_source
C C 0.0033 0.0016 'International Tables Vol C Tables 4.2.6.8 and 6.1.1.4'
H H 0.0000 0.0000 'International Tables Vol C Tables 4.2.6.8 and 6.1.1.4'
N N 0.0061 0.0033 'International Tables Vol C Tables 4.2.6.8 and 6.1.1.4'
Mn Mn 0.3368 0.7283 'International Tables Vol C Tables 4.2.6.8 and 6.1.1.4'
Se Se -0.0929 2.2259 'International Tables Vol C Tables 4.2.6.8 and 6.1.1.4'
Sn Sn -0.6537 1.4246 'International Tables Vol C Tables 4.2.6.8 and 6.1.1.4'

loop_
_geom_angle_atom_site_label_1
_geom_angle_atom_site_label_2
_geom_angle_atom_site_label_3
_geom_angle
_geom_angle_site_symmetry_1
_geom_angle_site_symmetry_3
Se3 Sn1 Se2 102.58(4) . .
Se3 Sn1 Se1 118.46(3) . .
Se2 Sn1 Se1 115.52(2) . .
Se3 Sn1 Se1 115.79(4) . 2_566
Se2 Sn1 Se1 109.28(4) . 2_566
Se1 Sn1 Se1 95.52(4) . 2_566
Sn1 Se1 Sn1 84.48(4) . 2_566
Sn1 Se2 Mn1 103.34(3) . 2_666
Sn1 Se2 Mn1 80.59(4) . .
Mn1 Se2 Mn1 82.26(4) 2_666 .
Sn1 Se3 Mn1 83.90(4) . .
N1 Mn1 N2 74.22(10) . .
N1 Mn1 Se2 96.33(8) . 2_666
N2 Mn1 Se2 112.27(8) . 2_666
N1 Mn1 Se3 93.66(8) . .
N2 Mn1 Se3 144.20(8) . .
Se2 Mn1 Se3 102.34(3) 2_666 .
N1 Mn1 Se2 162.86(6) . .
N2 Mn1 Se2 91.36(8) . .
Se2 Mn1 Se2 97.74(4) 2_666 .
Se3 Mn1 Se2 92.85(5) . .
C1 N1 C12 117.6(3) . .
C1 N1 Mn1 126.7(2) . .
C12 N1 Mn1 115.40(19) . .
C10 N2 C11 118.1(3) . .
C10 N2 Mn1 127.3(2) . .
C11 N2 Mn1 114.44(17) . .
N1 C1 C2 123.5(3) . .
N1 C1 H1A 118.3 . .
C2 C1 H1A 118.3 . .
C3 C2 C1 118.7(3) . .
C3 C2 H2A 120.7 . .
C1 C2 H2A 120.7 . .
C2 C3 C4 119.9(4) . .
C2 C3 H3A 120.0 . .
C4 C3 H3A 120.0 . .
C12 C4 C3 117.5(3) . .
C12 C4 C5 119.4(3) . .
C3 C4 C5 123.1(4) . .
C6 C5 C4 120.6(4) . .
C6 C5 H5A 119.7 . .
C4 C5 H5A 119.7 . .
C5 C6 C7 122.1(3) . .
C5 C6 H6A 118.9 . .
C7 C6 H6A 118.9 . .
C8 C7 C6 124.4(3) . .
C8 C7 C11 117.0(3) . .
C6 C7 C11 118.6(3) . .
C9 C8 C7 120.5(3) . .
C9 C8 H8A 119.8 . .
C7 C8 H8A 119.8 . .
C8 C9 C10 119.5(3) . .
C8 C9 H9A 120.2 . .
C10 C9 H9A 120.2 . .
N2 C10 C9 122.5(3) . .
N2 C10 H10A 118.7 . .
C9 C10 H10A 118.7 . .
N2 C11 C7 122.4(3) . .
N2 C11 C12 118.7(3) . .
C7 C11 C12 118.9(3) . .
N1 C12 C4 122.9(3) . .
N1 C12 C11 116.7(3) . .
C4 C12 C11 120.4(3) . .

loop_
_geom_bond_atom_site_label_1
_geom_bond_atom_site_label_2
_geom_bond_distance
_geom_bond_site_symmetry_2
Sn1 Se3 2.4676(15) .
Sn1 Se2 2.5100(11) .
Sn1 Se1 2.5486(11) .
Sn1 Se1 2.5588(14) 2_566
Se1 Sn1 2.5588(14) 2_566
Se2 Mn1 2.6080(14) 2_666
Se2 Mn1 2.7422(16) .
Se3 Mn1 2.6179(12) .
Mn1 N1 2.236(3) .
Mn1 N2 2.247(3) .
Mn1 Se2 2.6080(14) 2_666
N1 C1 1.330(4) .
N1 C12 1.367(4) .
N2 C10 1.334(4) .
N2 C11 1.357(4) .
C1 C2 1.396(5) .
C1 H1A 0.9300 .
C2 C3 1.366(5) .
C2 H2A 0.9300 .
C3 C4 1.410(5) .
C3 H3A 0.9300 .
C4 C12 1.392(5) .
C4 C5 1.429(5) .
C5 C6 1.347(5) .
C5 H5A 0.9300 .
C6 C7 1.421(5) .
C6 H6A 0.9300 .
C7 C8 1.399(4) .
C7 C11 1.423(5) .
C8 C9 1.345(5) .
C8 H8A 0.9300 .
C9 C10 1.406(5) .
C9 H9A 0.9300 .
C10 H10A 0.9300 .
C11 C12 1.438(4) .
